data_7251285
loop_
_publ_author_name
'Thakur, Jyoti Swarup'
'Dash, Omkar'
'Bhale, Nagesh A.'
'Mondal, Pradip Kumar'
'Dikundwar, Amol Gopalrao'
'Polentarutti, Maurizio'
'Nayak, Susanta K.'

_publ_section_title
;
 Structural and computational study of reversibly photo switchable
 (E)-4-((4-alkoxyphenyl)diazenyl)benzonitrile based liquid crystals
;
_journal_name_full CrystEngComm
_journal_paper_doi 10.1039/D5CE00980D
_journal_year 2025
_chemical_formula_moiety 'C24 H31 N3 O'
_chemical_formula_sum 'C24 H31 N3 O'
_chemical_formula_weight 377.52
_chemical_name_common Azonitrile
_chemical_name_systematic (E)-4-((4-undecyloxyphenyl)diazenyl)benzonitrile
_space_group_crystal_system monoclinic
_space_group_IT_number 14
_space_group_name_Hall '-P 2ybc'
_space_group_name_H-M_alt 'P 1 21/c 1'
_atom_sites_solution_hydrogens geom
_audit_creation_method SHELXL-2018/3
_audit_update_record
;
2025-06-06 deposited with the CCDC.	2025-11-24 downloaded from the CCDC.
;
_cell_angle_alpha 90
_cell_angle_beta 93.10(3)
_cell_angle_gamma 90
_cell_formula_units_Z 4
_cell_length_a 5.8110(12)
_cell_length_b 7.3670(15)
_cell_length_c 49.550(10)
_cell_measurement_reflns_used 6192
_cell_measurement_temperature 100.0
_cell_measurement_theta_max 29.6
_cell_measurement_theta_min 1.6
_cell_volume 2118.1(8)
_computing_molecular_graphics 'Olex2 1.5 (Dolomanov et al., 2009)'
_computing_publication_material 'Olex2 1.5 (Dolomanov et al., 2009)'
_computing_structure_refinement 'SHELXL 2019/2 (Sheldrick, 2015)'
_computing_structure_solution 'SHELXT 2018/2 (Sheldrick, 2018)'
_diffrn_ambient_temperature 100.00
_diffrn_measured_fraction_theta_full 0.989
_diffrn_measured_fraction_theta_max 0.988
_diffrn_measurement_device_type 'Huber Kappa Goniometer, Pilatus 2M detector'
_diffrn_measurement_method 'Rotating crystal'
_diffrn_radiation_type Synchrotron
_diffrn_radiation_wavelength 0.700
_diffrn_reflns_av_R_equivalents 0.0365
_diffrn_reflns_av_unetI/netI 0.0270
_diffrn_reflns_Laue_measured_fraction_full 0.989
_diffrn_reflns_Laue_measured_fraction_max 0.988
_diffrn_reflns_limit_h_max 6
_diffrn_reflns_limit_h_min -8
_diffrn_reflns_limit_k_max 10
_diffrn_reflns_limit_k_min -10
_diffrn_reflns_limit_l_max 69
_diffrn_reflns_limit_l_min -69
_diffrn_reflns_number 35746
_diffrn_reflns_point_group_measured_fraction_full 0.989
_diffrn_reflns_point_group_measured_fraction_max 0.988
_diffrn_reflns_theta_full 24.835
_diffrn_reflns_theta_max 29.616
_diffrn_reflns_theta_min 1.621
_diffrn_source Synchrotron
_exptl_absorpt_coefficient_mu 0.071
_exptl_absorpt_correction_T_max 0.949
_exptl_absorpt_correction_T_min 0.943
_exptl_absorpt_correction_type multi-scan
_exptl_absorpt_process_details 'SADABS (Sheldrick, 2001)'
_exptl_crystal_colour orange
_exptl_crystal_density_diffrn 1.184
_exptl_crystal_density_meas 1.18
_exptl_crystal_description 'plate shaped'
_exptl_crystal_F_000 816
_exptl_crystal_size_max 0.1
_exptl_crystal_size_mid 0.05
_exptl_crystal_size_min 0.02
_refine_diff_density_max 0.581
_refine_diff_density_min -0.518
_refine_diff_density_rms 0.066
_refine_ls_extinction_coef 0.0063(15)
_refine_ls_extinction_expression Fc^*^=kFc[1+0.001xFc^2^\l^3^/sin(2\q)]^-1/4^
_refine_ls_extinction_method 'SHELXL-2019/2 (Sheldrick 2019)'
_refine_ls_goodness_of_fit_ref 1.047
_refine_ls_hydrogen_treatment constr
_refine_ls_matrix_type full
_refine_ls_number_parameters 177
_refine_ls_number_reflns 6192
_refine_ls_number_restraints 0
_refine_ls_restrained_S_all 1.047
_refine_ls_R_factor_all 0.0660
_refine_ls_R_factor_gt 0.0588
_refine_ls_shift/su_max 0.000
_refine_ls_shift/su_mean 0.000
_refine_ls_structure_factor_coef Fsqd
_refine_ls_weighting_details 'w=1/[\s^2^(Fo^2^)+(0.0843P)^2^+1.4827P] where P=(Fo^2^+2Fc^2^)/3'
_refine_ls_weighting_scheme calc
_refine_ls_wR_factor_gt 0.1721
_refine_ls_wR_factor_ref 0.1790
_reflns_Friedel_coverage 0.000
_reflns_number_gt 5279
_reflns_number_total 6192
_reflns_threshold_expression 'I > 2\s(I)'
_cod_data_source_file d5ce00980d3.cif
_cod_data_source_block AZN-11
_cod_original_cell_volume 2118.1(7)
_cod_database_code 7251285
_shelx_shelxl_version_number 2018/3
_shelx_space_group_comment
;
The symmetry employed for this shelxl refinement is uniquely defined
by the following loop, which should always be used as a source of
symmetry information in preference to the above space-group names.
They are only intended as comments.
;
_shelx_estimated_absorpt_t_max 0.999
_shelx_estimated_absorpt_t_min 0.993
_olex2_refinement_description
;
1. Fixed Uiso
 At 1.2 times of:
  All C(H) groups, All C(H,H) groups
 At 1.5 times of:
  All C(H,H,H) groups
2.a Free rotating group:
 O1(N2,N3,N1,C5,C6,C8,C4,C2,C13,C3,C11,C12,C9,C7,C10,C1,C14,C18,C22,C19,C21,
 C20,C17,C16,C15,C23,C24)
2.b Secondary CH2 refined with riding coordinates:
 C14(H14A,H14B), C18(H18A,H18B), C22(H22A,H22B), C19(H19A,H19B), C21(H21A,
 H21B), C20(H20A,H20B), C17(H17A,H17B), C16(H16A,H16B), C15(H15A,H15B),
 C23(H23A,H23B)
2.c Aromatic/amide H refined with riding coordinates:
 C6(H6), C4(H4), C13(H13), C3(H3), C12(H12), C9(H9), C7(H7), C10(H10)
2.d Idealised Me refined as rotating group:
 C24(H24A,H24B,H24C)
;
_olex2_submission_special_instructions 'No special instructions were received'

loop_
_space_group_symop_operation_xyz
'x, y, z'
'-x, y+1/2, -z+1/2'
'-x, -y, -z'
'x, -y-1/2, z-1/2'

loop_
_atom_site_label
_atom_site_type_symbol
_atom_site_fract_x
_atom_site_fract_y
_atom_site_fract_z
_atom_site_U_iso_or_equiv
_atom_site_adp_type
_atom_site_occupancy
_atom_site_site_symmetry_order
_atom_site_calc_flag
_atom_site_refinement_flags_posn
_atom_site_refinement_flags_adp
_atom_site_refinement_flags_occupancy
_atom_site_disorder_assembly
_atom_site_disorder_group
O1 O 0.61639(5) 0.51816(4) 0.59262(2) 0.0206(2) Uani 1 1 d G . . . .
N2 N 0.03136(5) 0.73530(4) 0.48889(2) 0.0162(2) Uani 1 1 d G . . . .
N3 N -0.02058(4) 0.75843(4) 0.51293(2) 0.0163(2) Uani 1 1 d G . . . .
N1 N -0.76109(7) 1.01973(7) 0.39241(2) 0.0273(3) Uani 1 1 d G . . . .
C5 C -0.13969(5) 0.79696(4) 0.46944(2) 0.0152(2) Uani 1 1 d G . . . .
C6 C -0.08801(6) 0.77852(6) 0.44226(2) 0.0170(2) Uani 1 1 d G . . . .
H6 H 0.055407 0.728146 0.437745 0.020 Uiso 1 1 calc R U . . .
C8 C 0.14620(4) 0.69780(3) 0.53263(2) 0.0153(2) Uani 1 1 d G . . . .
C4 C -0.34959(5) 0.87348(6) 0.47632(2) 0.0161(2) Uani 1 1 d G . . . .
H4 H -0.382294 0.887331 0.494786 0.019 Uiso 1 1 calc R U . . .
C2 C -0.45651(6) 0.90999(5) 0.42914(2) 0.0168(2) Uani 1 1 d G . . . .
C13 C 0.35856(5) 0.62049(5) 0.52648(2) 0.0158(2) Uani 1 1 d G . . . .
H13 H 0.395803 0.607214 0.508151 0.019 Uiso 1 1 calc R U . . .
C3 C -0.50844(6) 0.92860(7) 0.45634(2) 0.0172(2) Uani 1 1 d G . . . .
H3 H -0.651785 0.978738 0.460929 0.021 Uiso 1 1 calc R U . . .
C11 C 0.45634(5) 0.58229(4) 0.57401(2) 0.0169(2) Uani 1 1 d G . . . .
C12 C 0.51244(6) 0.56406(6) 0.54680(2) 0.0169(2) Uani 1 1 d G . . . .
H12 H 0.656105 0.512945 0.542536 0.020 Uiso 1 1 calc R U . . .
C9 C 0.09212(4) 0.71764(5) 0.55962(2) 0.0171(2) Uani 1 1 d G . . . .
H9 H -0.050986 0.770309 0.563755 0.021 Uiso 1 1 calc R U . . .
C7 C -0.24685(6) 0.83402(6) 0.42191(2) 0.0180(2) Uani 1 1 d G . . . .
H7 H -0.214085 0.820765 0.403437 0.022 Uiso 1 1 calc R U . . .
C10 C 0.24479(4) 0.66139(4) 0.58044(2) 0.0179(2) Uani 1 1 d G . . . .
H10 H 0.207608 0.675858 0.598751 0.021 Uiso 1 1 calc R U . . .
C1 C -0.62366(7) 0.97002(6) 0.40849(2) 0.0199(2) Uani 1 1 d G . . . .
C14 C 0.57472(5) 0.53974(4) 0.62047(2) 0.0215(3) Uani 1 1 d G . . . .
H14A H 0.436445 0.469856 0.624983 0.026 Uiso 1 1 calc R U . . .
H14B H 0.547855 0.669303 0.624570 0.026 Uiso 1 1 calc R U . . .
C18 C 0.99245(6) 0.50673(6) 0.71292(2) 0.0229(3) Uani 1 1 d G . . . .
H18A H 0.851884 0.465507 0.721551 0.027 Uiso 1 1 calc R U . . .
H18B H 0.994018 0.641083 0.713313 0.027 Uiso 1 1 calc R U . . .
C22 C 1.47046(9) 0.51043(8) 0.80283(2) 0.0231(3) Uani 1 1 d G . . . .
H22A H 1.476659 0.644629 0.802113 0.028 Uiso 1 1 calc R U . . .
H22B H 1.334601 0.476048 0.812921 0.028 Uiso 1 1 calc R U . . .
C19 C 1.20334(6) 0.43608(6) 0.72923(2) 0.0227(3) Uani 1 1 d G . . . .
H19A H 1.343165 0.470642 0.719887 0.027 Uiso 1 1 calc R U . . .
H19B H 1.196432 0.301851 0.729693 0.027 Uiso 1 1 calc R U . . .
C21 C 1.44005(7) 0.43638(7) 0.77401(2) 0.0230(3) Uani 1 1 d G . . . .
H21A H 1.577643 0.468860 0.764102 0.028 Uiso 1 1 calc R U . . .
H21B H 1.431930 0.302276 0.774826 0.028 Uiso 1 1 calc R U . . .
C20 C 1.22583(7) 0.50685(7) 0.75818(2) 0.0227(3) Uani 1 1 d G . . . .
H20A H 1.087482 0.470643 0.767683 0.027 Uiso 1 1 calc R U . . .
H20B H 1.231073 0.641140 0.757798 0.027 Uiso 1 1 calc R U . . .
C17 C 0.98159(6) 0.44348(5) 0.68368(2) 0.0231(3) Uani 1 1 d G . . . .
H17A H 0.976314 0.309177 0.683343 0.028 Uiso 1 1 calc R U . . .
H17B H 1.124400 0.481772 0.675255 0.028 Uiso 1 1 calc R U . . .
C16 C 0.77517(5) 0.51667(5) 0.66687(2) 0.0236(3) Uani 1 1 d G . . . .
H16A H 0.768859 0.650167 0.669001 0.028 Uiso 1 1 calc R U . . .
H16B H 0.632307 0.465354 0.673781 0.028 Uiso 1 1 calc R U . . .
C15 C 0.78437(6) 0.47092(4) 0.63688(2) 0.0245(3) Uani 1 1 d G . . . .
H15A H 0.924706 0.525399 0.629802 0.029 Uiso 1 1 calc R U . . .
H15B H 0.795047 0.337614 0.634755 0.029 Uiso 1 1 calc R U . . .
C23 C 1.68606(9) 0.44087(8) 0.81793(2) 0.0286(3) Uani 1 1 d G . . . .
H23A H 1.821771 0.474574 0.807769 0.034 Uiso 1 1 calc R U . . .
H23B H 1.679359 0.306710 0.818730 0.034 Uiso 1 1 calc R U . . .
C24 C 1.71804(11) 0.51596(9) 0.84688(2) 0.0347(4) Uani 1 1 d G . . . .
H24A H 1.728280 0.648660 0.846252 0.052 Uiso 1 1 calc R U . . .
H24B H 1.859962 0.466564 0.855593 0.052 Uiso 1 1 calc R U . . .
H24C H 1.586238 0.480466 0.857229 0.052 Uiso 1 1 calc R U . . .

loop_
_atom_site_aniso_label
_atom_site_aniso_U_11
_atom_site_aniso_U_22
_atom_site_aniso_U_33
_atom_site_aniso_U_23
_atom_site_aniso_U_13
_atom_site_aniso_U_12
O1 0.0200(4) 0.0245(5) 0.0169(4) 0.0018(3) -0.0022(3) 0.0036(3)
N2 0.0166(5) 0.0143(4) 0.0178(5) 0.0008(3) 0.0004(4) -0.0003(3)
N3 0.0169(5) 0.0140(4) 0.0180(5) 0.0007(3) 0.0004(4) -0.0001(4)
N1 0.0226(6) 0.0366(7) 0.0224(5) 0.0037(5) -0.0019(4) 0.0012(5)
C5 0.0156(5) 0.0115(5) 0.0184(5) 0.0007(4) 0.0003(4) 0.0002(4)
C6 0.0169(5) 0.0160(5) 0.0182(5) -0.0001(4) 0.0018(4) 0.0000(4)
C8 0.0157(5) 0.0116(5) 0.0186(5) 0.0003(4) 0.0007(4) 0.0000(4)
C4 0.0166(5) 0.0152(5) 0.0165(5) -0.0003(4) 0.0020(4) 0.0008(4)
C2 0.0177(5) 0.0150(5) 0.0175(5) 0.0006(4) -0.0002(4) -0.0015(4)
C13 0.0167(5) 0.0138(5) 0.0171(5) -0.0005(4) 0.0021(4) 0.0008(4)
C3 0.0163(5) 0.0162(5) 0.0190(5) 0.0000(4) 0.0009(4) 0.0002(4)
C11 0.0179(5) 0.0140(5) 0.0184(5) 0.0016(4) -0.0016(4) -0.0009(4)
C12 0.0159(5) 0.0153(5) 0.0195(5) 0.0000(4) 0.0010(4) 0.0009(4)
C9 0.0166(5) 0.0159(5) 0.0189(5) -0.0003(4) 0.0018(4) 0.0004(4)
C7 0.0184(5) 0.0192(5) 0.0164(5) 0.0004(4) 0.0016(4) -0.0009(4)
C10 0.0184(5) 0.0186(5) 0.0166(5) -0.0001(4) 0.0020(4) -0.0003(4)
C1 0.0188(6) 0.0222(6) 0.0186(5) 0.0006(4) 0.0016(4) -0.0011(4)
C14 0.0221(6) 0.0250(6) 0.0172(5) 0.0021(4) -0.0007(4) 0.0014(5)
C18 0.0244(6) 0.0264(6) 0.0177(5) 0.0000(5) 0.0002(4) 0.0031(5)
C22 0.0249(6) 0.0281(7) 0.0165(5) -0.0012(5) 0.0016(4) -0.0006(5)
C19 0.0228(6) 0.0271(6) 0.0181(5) -0.0017(5) -0.0006(4) 0.0018(5)
C21 0.0229(6) 0.0272(6) 0.0188(5) -0.0025(5) 0.0003(4) 0.0011(5)
C20 0.0250(6) 0.0258(6) 0.0172(5) -0.0006(4) 0.0006(4) 0.0018(5)
C17 0.0233(6) 0.0271(6) 0.0185(5) -0.0007(5) -0.0014(4) 0.0027(5)
C16 0.0248(6) 0.0273(6) 0.0183(6) 0.0014(5) -0.0012(5) 0.0034(5)
C15 0.0245(6) 0.0293(7) 0.0192(6) 0.0006(5) -0.0021(5) 0.0033(5)
C23 0.0242(6) 0.0399(8) 0.0214(6) -0.0011(5) -0.0009(5) -0.0009(6)
C24 0.0340(8) 0.0515(10) 0.0185(6) 0.0000(6) -0.0007(5) -0.0085(7)

loop_
_atom_type_symbol
_atom_type_description
_atom_type_scat_dispersion_real
_atom_type_scat_dispersion_imag
_atom_type_scat_source
C C 0.0020 0.0016 'International Tables Vol C Tables 4.2.6.8 and 6.1.1.4'
H H 0.0000 0.0000 'International Tables Vol C Tables 4.2.6.8 and 6.1.1.4'
N N 0.0039 0.0032 'International Tables Vol C Tables 4.2.6.8 and 6.1.1.4'
O O 0.0075 0.0059 'International Tables Vol C Tables 4.2.6.8 and 6.1.1.4'

loop_
_geom_angle_atom_site_label_1
_geom_angle_atom_site_label_2
_geom_angle_atom_site_label_3
_geom_angle
_geom_angle_site_symmetry_1
_geom_angle_site_symmetry_3
_geom_angle_publ_flag
C11 O1 C14 118.2 . . ?
N3 N2 C5 113.9 . . ?
N2 N3 C8 115.0 . . ?
C6 C5 N2 116.2 . . ?
C6 C5 C4 120.4 . . ?
C4 C5 N2 123.3 . . ?
C5 C6 H6 120.0 . . ?
C7 C6 C5 120.0 . . ?
C7 C6 H6 120.0 . . ?
C13 C8 N3 123.8 . . ?
C9 C8 N3 116.6 . . ?
C9 C8 C13 119.6 . . ?
C5 C4 H4 119.9 . . ?
C3 C4 C5 120.1 . . ?
C3 C4 H4 119.9 . . ?
C3 C2 C7 121.2 . . ?
C3 C2 C1 118.7 . . ?
C7 C2 C1 120.1 . . ?
C8 C13 H13 119.8 . . ?
C12 C13 C8 120.5 . . ?
C12 C13 H13 119.8 . . ?
C4 C3 C2 119.4 . . ?
C4 C3 H3 120.3 . . ?
C2 C3 H3 120.3 . . ?
O1 C11 C12 115.5 . . ?
O1 C11 C10 124.2 . . ?
C12 C11 C10 120.3 . . ?
C13 C12 C11 119.8 . . ?
C13 C12 H12 120.1 . . ?
C11 C12 H12 120.1 . . ?
C8 C9 H9 119.6 . . ?
C10 C9 C8 120.8 . . ?
C10 C9 H9 119.6 . . ?
C6 C7 C2 118.9 . . ?
C6 C7 H7 120.6 . . ?
C2 C7 H7 120.6 . . ?
C11 C10 H10 120.5 . . ?
C9 C10 C11 119.0 . . ?
C9 C10 H10 120.5 . . ?
N1 C1 C2 178.3 . . ?
O1 C14 H14A 110.1 . . ?
O1 C14 H14B 110.1 . . ?
O1 C14 C15 108.0 . . ?
H14A C14 H14B 108.4 . . ?
C15 C14 H14A 110.1 . . ?
C15 C14 H14B 110.1 . . ?
H18A C18 H18B 107.8 . . ?
C19 C18 H18A 109.0 . . ?
C19 C18 H18B 109.0 . . ?
C17 C18 H18A 109.0 . . ?
C17 C18 H18B 109.0 . . ?
C17 C18 C19 113.1 . . ?
H22A C22 H22B 107.8 . . ?
C21 C22 H22A 109.0 . . ?
C21 C22 H22B 109.0 . . ?
C23 C22 H22A 109.0 . . ?
C23 C22 H22B 109.0 . . ?
C23 C22 C21 113.0 . . ?
C18 C19 H19A 108.7 . . ?
C18 C19 H19B 108.7 . . ?
C18 C19 C20 114.1 . . ?
H19A C19 H19B 107.6 . . ?
C20 C19 H19A 108.7 . . ?
C20 C19 H19B 108.7 . . ?
C22 C21 H21A 108.7 . . ?
C22 C21 H21B 108.7 . . ?
H21A C21 H21B 107.6 . . ?
C20 C21 C22 114.1 . . ?
C20 C21 H21A 108.7 . . ?
C20 C21 H21B 108.7 . . ?
C19 C20 C21 113.1 . . ?
C19 C20 H20A 108.9 . . ?
C19 C20 H20B 108.9 . . ?
C21 C20 H20A 108.9 . . ?
C21 C20 H20B 108.9 . . ?
H20A C20 H20B 107.8 . . ?
C18 C17 H17A 108.8 . . ?
C18 C17 H17B 108.8 . . ?
C18 C17 C16 113.8 . . ?
H17A C17 H17B 107.7 . . ?
C16 C17 H17A 108.8 . . ?
C16 C17 H17B 108.8 . . ?
C17 C16 H16A 109.0 . . ?
C17 C16 H16B 109.0 . . ?
C17 C16 C15 112.7 . . ?
H16A C16 H16B 107.8 . . ?
C15 C16 H16A 109.0 . . ?
C15 C16 H16B 109.0 . . ?
C14 C15 C16 112.3 . . ?
C14 C15 H15A 109.2 . . ?
C14 C15 H15B 109.2 . . ?
C16 C15 H15A 109.2 . . ?
C16 C15 H15B 109.2 . . ?
H15A C15 H15B 107.9 . . ?
C22 C23 H23A 108.9 . . ?
C22 C23 H23B 108.9 . . ?
C22 C23 C24 113.2 . . ?
H23A C23 H23B 107.8 . . ?
C24 C23 H23A 108.9 . . ?
C24 C23 H23B 108.9 . . ?
C23 C24 H24A 109.5 . . ?
C23 C24 H24B 109.5 . . ?
C23 C24 H24C 109.5 . . ?
H24A C24 H24B 109.5 . . ?
H24A C24 H24C 109.5 . . ?
H24B C24 H24C 109.5 . . ?

loop_
_geom_bond_atom_site_label_1
_geom_bond_atom_site_label_2
_geom_bond_distance
_geom_bond_site_symmetry_2
_geom_bond_publ_flag
O1 C11 1.3586 . ?
O1 C14 1.4228 . ?
N2 N3 1.2562 . ?
N2 C5 1.4211 . ?
N3 C8 1.4104 . ?
N1 C1 1.1566 . ?
C5 C6 1.4022 . ?
C5 C4 1.4024 . ?
C6 H6 0.9500 . ?
C6 C7 1.3911 . ?
C8 C13 1.4074 . ?
C8 C9 1.3979 . ?
C4 H4 0.9500 . ?
C4 C3 1.3777 . ?
C2 C3 1.4037 . ?
C2 C7 1.4047 . ?
C2 C1 1.4417 . ?
C13 H13 0.9500 . ?
C13 C12 1.3743 . ?
C3 H3 0.9500 . ?
C11 C12 1.4106 . ?
C11 C10 1.4123 . ?
C12 H12 0.9500 . ?
C9 H9 0.9500 . ?
C9 C10 1.3871 . ?
C7 H7 0.9500 . ?
C10 H10 0.9500 . ?
C14 H14A 0.9900 . ?
C14 H14B 0.9900 . ?
C14 C15 1.5150 . ?
C18 H18A 0.9900 . ?
C18 H18B 0.9900 . ?
C18 C19 1.5227 . ?
C18 C17 1.5200 . ?
C22 H22A 0.9900 . ?
C22 H22B 0.9900 . ?
C22 C21 1.5300 . ?
C22 C23 1.5135 . ?
C19 H19A 0.9900 . ?
C19 H19B 0.9900 . ?
C19 C20 1.5252 . ?
C21 H21A 0.9900 . ?
C21 H21B 0.9900 . ?
C21 C20 1.5260 . ?
C20 H20A 0.9900 . ?
C20 H20B 0.9900 . ?
C17 H17A 0.9900 . ?
C17 H17B 0.9900 . ?
C17 C16 1.5216 . ?
C16 H16A 0.9900 . ?
C16 H16B 0.9900 . ?
C16 C15 1.5275 . ?
C15 H15A 0.9900 . ?
C15 H15B 0.9900 . ?
C23 H23A 0.9900 . ?
C23 H23B 0.9900 . ?
C23 C24 1.5393 . ?
C24 H24A 0.9800 . ?
C24 H24B 0.9800 . ?
C24 H24C 0.9800 . ?

loop_
_geom_torsion_atom_site_label_1
_geom_torsion_atom_site_label_2
_geom_torsion_atom_site_label_3
_geom_torsion_atom_site_label_4
_geom_torsion
_geom_torsion_site_symmetry_1
_geom_torsion_site_symmetry_2
_geom_torsion_site_symmetry_3
_geom_torsion_site_symmetry_4
_geom_torsion_publ_flag
O1 C11 C12 C13 178.2 . . . . ?
O1 C11 C10 C9 -178.3 . . . . ?
O1 C14 C15 C16 170.4 . . . . ?
N2 N3 C8 C13 1.4 . . . . ?
N2 N3 C8 C9 -178.6 . . . . ?
N2 C5 C6 C7 179.4 . . . . ?
N2 C5 C4 C3 -179.3 . . . . ?
N3 N2 C5 C6 178.5 . . . . ?
N3 N2 C5 C4 -1.2 . . . . ?
N3 C8 C13 C12 -179.8 . . . . ?
N3 C8 C9 C10 179.8 . . . . ?
C5 N2 N3 C8 179.8 . . . . ?
C5 C6 C7 C2 0.7 . . . . ?
C5 C4 C3 C2 -1.0 . . . . ?
C6 C5 C4 C3 1.0 . . . . ?
C8 C13 C12 C11 0.6 . . . . ?
C8 C9 C10 C11 -0.4 . . . . ?
C4 C5 C6 C7 -0.9 . . . . ?
C13 C8 C9 C10 -0.3 . . . . ?
C3 C2 C7 C6 -0.7 . . . . ?
C11 O1 C14 C15 -175.8 . . . . ?
C12 C11 C10 C9 1.1 . . . . ?
C9 C8 C13 C12 0.2 . . . . ?
C7 C2 C3 C4 0.8 . . . . ?
C10 C11 C12 C13 -1.2 . . . . ?
C1 C2 C3 C4 -179.4 . . . . ?
C1 C2 C7 C6 179.5 . . . . ?
C14 O1 C11 C12 177.3 . . . . ?
C14 O1 C11 C10 -3.3 . . . . ?
C18 C19 C20 C21 -179.2 . . . . ?
C18 C17 C16 C15 172.8 . . . . ?
C22 C21 C20 C19 178.1 . . . . ?
C19 C18 C17 C16 -178.5 . . . . ?
C21 C22 C23 C24 179.7 . . . . ?
C17 C18 C19 C20 176.5 . . . . ?
C17 C16 C15 C14 178.4 . . . . ?
C23 C22 C21 C20 -179.1 . . . . ?
